data_7218601
loop_
_publ_author_name
'Zhou, Kun'
'Qin, Chao'
'Yan, Li-Kai'
'Wang, Fang-Ming'
'Su, Zhong-Min'

_publ_section_title
;
 Facile assembly of 1D multinuclear Agn (n = 11, 11, 12) alkynly chains
 with CF3COO--/CH3COO-- as auxiliary ligand
;
_journal_name_full 'RSC Adv.'
_journal_paper_doi 10.1039/C4RA09876E
_journal_year 2014
_chemical_formula_sum 'C50 H75 Ag11 O8'
_chemical_formula_weight 1990.67
_chemical_name_systematic
;
 ?
;
_space_group_IT_number 2
_symmetry_cell_setting triclinic
_symmetry_space_group_name_Hall '-P 1'
_symmetry_space_group_name_H-M 'P -1'
_atom_sites_solution_hydrogens geom
_atom_sites_solution_primary direct
_atom_sites_solution_secondary difmap
_audit_creation_method SHELXL-97
_cell_angle_alpha 99.434(5)
_cell_angle_beta 99.090(5)
_cell_angle_gamma 116.326(5)
_cell_formula_units_Z 2
_cell_length_a 13.983(5)
_cell_length_b 14.005(5)
_cell_length_c 18.653(5)
_cell_measurement_reflns_used 15420
_cell_measurement_temperature 293(2)
_cell_measurement_theta_max 24.80
_cell_measurement_theta_min 1.15
_cell_volume 3117.9(18)
_computing_cell_refinement 'SAINT (Bruker, 1999)'
_computing_data_collection 'SMART (Bruker, 1997)'
_computing_data_reduction SAINT
_computing_molecular_graphics 'SHELXTL-PLUS (Sheldrick, 1990)'
_computing_publication_material SHELXL-97
_computing_structure_refinement 'SHELXL-97 (Sheldrick, 2008)'
_computing_structure_solution 'SHELXL-97 (Sheldrick, 2008)'
_diffrn_ambient_temperature 293(2)
_diffrn_measured_fraction_theta_full 0.977
_diffrn_measured_fraction_theta_max 0.977
_diffrn_measurement_device_type 'Bruker APEX CCD area-detector'
_diffrn_measurement_method '\w scans'
_diffrn_radiation_monochromator graphite
_diffrn_radiation_source 'fine-focus sealed tube'
_diffrn_radiation_type MoK\a
_diffrn_radiation_wavelength 0.71069
_diffrn_reflns_av_R_equivalents 0.0523
_diffrn_reflns_av_sigmaI/netI 0.1306
_diffrn_reflns_limit_h_max 14
_diffrn_reflns_limit_h_min -16
_diffrn_reflns_limit_k_max 16
_diffrn_reflns_limit_k_min -15
_diffrn_reflns_limit_l_max 19
_diffrn_reflns_limit_l_min -21
_diffrn_reflns_number 15420
_diffrn_reflns_theta_full 24.80
_diffrn_reflns_theta_max 24.80
_diffrn_reflns_theta_min 1.15
_exptl_absorpt_coefficient_mu 3.415
_exptl_absorpt_correction_T_max 0.5204
_exptl_absorpt_correction_T_min 0.5072
_exptl_absorpt_correction_type multi-scan
_exptl_absorpt_process_details 'SADABS (Sheldrick, 1996)'
_exptl_crystal_colour colorless
_exptl_crystal_density_diffrn 2.120
_exptl_crystal_density_method 'not measured'
_exptl_crystal_description block
_exptl_crystal_F_000 1912
_exptl_crystal_size_max 0.23
_exptl_crystal_size_mid 0.23
_exptl_crystal_size_min 0.22
_refine_diff_density_max 1.085
_refine_diff_density_min -1.074
_refine_diff_density_rms 0.217
_refine_ls_extinction_method none
_refine_ls_goodness_of_fit_ref 0.993
_refine_ls_hydrogen_treatment mixed
_refine_ls_matrix_type full
_refine_ls_number_parameters 404
_refine_ls_number_reflns 10520
_refine_ls_number_restraints 25
_refine_ls_restrained_S_all 0.992
_refine_ls_R_factor_all 0.1556
_refine_ls_R_factor_gt 0.0639
_refine_ls_shift/su_max 0.117
_refine_ls_shift/su_mean 0.002
_refine_ls_structure_factor_coef Fsqd
_refine_ls_weighting_details 'calc w=1/[\s^2^(Fo^2^)+(0.0627P)^2^+11.8652P] where P=(Fo^2^+2Fc^2^)/3'
_refine_ls_weighting_scheme calc
_refine_ls_wR_factor_gt 0.1314
_refine_ls_wR_factor_ref 0.1799
_reflns_number_gt 5005
_reflns_number_total 10520
_reflns_threshold_expression >2\s(I)
_cod_data_source_file c4ra09876e2.cif
_cod_data_source_block 926485
_cod_original_sg_symbol_H-M P-1
_cod_database_code 7218601

loop_
_symmetry_equiv_pos_as_xyz
'x, y, z'
'-x, -y, -z'

loop_
_atom_site_label
_atom_site_type_symbol
_atom_site_fract_x
_atom_site_fract_y
_atom_site_fract_z
_atom_site_U_iso_or_equiv
_atom_site_adp_type
_atom_site_occupancy
_atom_site_symmetry_multiplicity
_atom_site_calc_flag
_atom_site_refinement_flags
_atom_site_disorder_assembly
_atom_site_disorder_group
Ag1 Ag 0.58015(10) -0.04026(10) 0.44761(7) 0.0462(3) Uani 1 1 d . . .
Ag2 Ag 0.44228(10) -0.04364(10) 0.30531(7) 0.0447(3) Uani 1 1 d . . .
Ag3 Ag 0.54015(10) -0.08013(10) 1.05300(7) 0.0470(4) Uani 1 1 d . . .
Ag4 Ag 0.45615(10) -0.05782(10) 0.80542(7) 0.0443(3) Uani 1 1 d . . .
Ag5 Ag 0.36457(11) -0.17727(11) 0.91357(7) 0.0544(4) Uani 1 1 d . . .
Ag6 Ag 0.32285(11) -0.13548(11) 0.41333(7) 0.0539(4) Uani 1 1 d . . .
Ag7 Ag 0.61360(14) -0.11400(13) 0.75009(8) 0.0686(5) Uani 1 1 d . . .
Ag8 Ag 0.66412(13) 0.02181(12) 0.94148(8) 0.0706(5) Uani 1 1 d . . .
Ag9 Ag 0.47835(13) -0.16406(12) 0.55886(8) 0.0699(5) Uani 1 1 d . . .
Ag10 Ag 0.35903(14) -0.19155(13) 0.14138(8) 0.0765(5) Uani 1 1 d . . .
Ag11 Ag 0.30865(13) -0.14099(14) 0.64129(8) 0.0758(5) Uani 1 1 d . . .
O1 O 0.2933(10) -0.2370(9) 0.2402(7) 0.070(4) Uani 1 1 d . . .
O2 O 0.1770(10) -0.2661(10) 0.3171(6) 0.075(4) Uani 1 1 d . . .
O3 O 0.3528(11) -0.3016(11) 0.6065(7) 0.081(4) Uani 1 1 d . . .
O4 O 0.5007(12) -0.3011(11) 0.6662(8) 0.088(4) Uani 1 1 d . . .
O5 O 0.2619(9) -0.2077(9) 0.7424(6) 0.065(3) Uani 1 1 d . . .
O6 O 0.2323(10) -0.3206(9) 0.8160(6) 0.072(4) Uani 1 1 d . . .
O7 O 0.8007(12) -0.0016(12) 0.8363(9) 0.103(5) Uani 1 1 d . . .
O8 O 0.8029(11) 0.1471(12) 0.8944(8) 0.092(4) Uani 1 1 d . . .
C1 C 0.1974(15) -0.2845(14) 0.2572(10) 0.050(4) Uiso 1 1 d . . .
C2 C 0.101(2) -0.384(2) 0.1963(14) 0.129(10) Uiso 1 1 d . . .
H2A H 0.1242 -0.3936 0.1509 0.194 Uiso 1 1 calc R . .
H2B H 0.0390 -0.3718 0.1864 0.194 Uiso 1 1 calc R . .
H2C H 0.0811 -0.4498 0.2137 0.194 Uiso 1 1 calc R . .
C3 C 0.4020(18) -0.3414(16) 0.6384(11) 0.060(5) Uiso 1 1 d . . .
C4 C 0.335(2) -0.459(2) 0.6499(15) 0.144(11) Uiso 1 1 d . . .
H4A H 0.3851 -0.4786 0.6764 0.216 Uiso 1 1 calc R . .
H4B H 0.2952 -0.5112 0.6018 0.216 Uiso 1 1 calc R . .
H4C H 0.2841 -0.4579 0.6786 0.216 Uiso 1 1 calc R . .
C5 C 0.2141(15) -0.3018(15) 0.7546(11) 0.058(5) Uiso 1 1 d . . .
C6 C 0.1156(19) -0.3919(19) 0.6930(13) 0.117(9) Uiso 1 1 d . . .
H6A H 0.1100 -0.3664 0.6486 0.175 Uiso 1 1 calc R . .
H6B H 0.0494 -0.4102 0.7095 0.175 Uiso 1 1 calc R . .
H6C H 0.1248 -0.4562 0.6819 0.175 Uiso 1 1 calc R . .
C7 C 0.8410(18) 0.0958(19) 0.8645(12) 0.070(6) Uiso 1 1 d . . .
C8 C 0.957(2) 0.168(2) 0.8522(17) 0.176(13) Uiso 1 1 d . . .
H8A H 0.9832 0.2444 0.8756 0.265 Uiso 1 1 calc R . .
H8B H 0.9518 0.1578 0.7992 0.265 Uiso 1 1 calc R . .
H8C H 1.0086 0.1458 0.8741 0.265 Uiso 1 1 calc R . .
C9 C 0.7039(13) 0.0481(12) 1.0692(8) 0.042(4) Uiso 1 1 d . . .
C10 C 0.8012(13) 0.0921(12) 1.0845(8) 0.043(4) Uiso 1 1 d . . .
C11 C 0.9244(16) 0.1519(16) 1.1108(11) 0.071(6) Uiso 1 1 d . . .
C12 C 0.3946(12) -0.2273(12) 1.0316(8) 0.042(4) Uiso 1 1 d . . .
C13 C 0.3275(13) -0.3219(13) 1.0159(9) 0.046(4) Uiso 1 1 d . . .
C14 C 0.2428(10) -0.4478(12) 0.9930(7) 0.059(5) Uiso 1 1 d D . .
C15 C 0.5304(13) -0.1422(12) 0.8544(9) 0.047(4) Uiso 1 1 d . . .
C16 C 0.5667(13) -0.2022(13) 0.8699(9) 0.050(4) Uiso 1 1 d . B .
C17 C 0.6116(11) -0.2812(12) 0.8863(7) 0.058(5) Uiso 1 1 d D . .
C18 C 0.2729(12) -0.1037(12) 0.5291(9) 0.055(5) Uiso 1 1 d D . .
C19 C 0.1711(12) -0.1756(12) 0.5140(9) 0.048(4) Uiso 1 1 d D . .
C20 C 0.0545(14) -0.2543(14) 0.4958(10) 0.058(5) Uiso 1 1 d . . .
C21 C 0.4557(13) -0.1986(13) 0.4278(9) 0.044(4) Uiso 1 1 d . . .
C22 C 0.4084(13) -0.2972(13) 0.4124(9) 0.045(4) Uiso 1 1 d . . .
C23 C 0.3519(18) -0.4204(17) 0.3864(12) 0.081(6) Uiso 1 1 d . . .
C24 C 0.3541(12) 0.0277(12) 0.3569(8) 0.039(4) Uiso 1 1 d . . .
C25 C 0.2977(13) 0.0700(12) 0.3670(8) 0.044(4) Uiso 1 1 d . . .
C26 C 0.2183(12) 0.1111(11) 0.3880(7) 0.064(5) Uiso 1 1 d D . .
C27 C 0.5603(13) -0.0611(12) 0.2512(9) 0.046(4) Uiso 1 1 d . . .
C28 C 0.6124(13) -0.1102(13) 0.2513(9) 0.047(4) Uiso 1 1 d . D .
C29 C 0.6766(12) -0.1739(11) 0.2486(7) 0.056(5) Uiso 1 1 d D . .
C30 C 0.972(2) 0.2649(18) 1.0942(13) 0.116(9) Uiso 1 1 d . . .
H30A H 1.0508 0.3019 1.1111 0.174 Uiso 1 1 calc R . .
H30B H 0.9441 0.3084 1.1200 0.174 Uiso 1 1 calc R . .
H30C H 0.9496 0.2555 1.0410 0.174 Uiso 1 1 calc R . .
C31 C 0.964(2) 0.083(2) 1.0682(15) 0.139(10) Uiso 1 1 d . . .
H31A H 1.0431 0.1187 1.0831 0.208 Uiso 1 1 calc R . .
H31B H 0.9389 0.0728 1.0152 0.208 Uiso 1 1 calc R . .
H31C H 0.9347 0.0119 1.0790 0.208 Uiso 1 1 calc R . .
C32 C 0.959(2) 0.171(2) 1.2037(14) 0.127(9) Uiso 1 1 d . . .
H32A H 1.0381 0.2095 1.2222 0.191 Uiso 1 1 calc R . .
H32B H 0.9300 0.1005 1.2150 0.191 Uiso 1 1 calc R . .
H32C H 0.9291 0.2135 1.2274 0.191 Uiso 1 1 calc R . .
C33 C 0.125(2) -0.465(5) 0.986(4) 0.080(5) Uiso 0.42(4) 1 d PD A 1
H33A H 0.1129 -0.4195 0.9564 0.119 Uiso 0.42(4) 1 calc PR A 1
H33B H 0.1158 -0.4453 1.0351 0.119 Uiso 0.42(4) 1 calc PR A 1
H33C H 0.0727 -0.5412 0.9618 0.119 Uiso 0.42(4) 1 calc PR A 1
C34 C 0.288(4) -0.509(4) 1.037(3) 0.080(5) Uiso 0.42(4) 1 d PD A 1
H34A H 0.3628 -0.4865 1.0353 0.119 Uiso 0.42(4) 1 calc PR A 1
H34B H 0.2434 -0.5871 1.0153 0.119 Uiso 0.42(4) 1 calc PR A 1
H34C H 0.2856 -0.4914 1.0887 0.119 Uiso 0.42(4) 1 calc PR A 1
C35 C 0.239(4) -0.495(4) 0.9117(14) 0.080(5) Uiso 0.42(4) 1 d PD A 1
H35A H 0.2107 -0.4627 0.8787 0.119 Uiso 0.42(4) 1 calc PR A 1
H35B H 0.1919 -0.5739 0.8973 0.119 Uiso 0.42(4) 1 calc PR A 1
H35C H 0.3123 -0.4790 0.9084 0.119 Uiso 0.42(4) 1 calc PR A 1
C33' C 0.129(2) -0.455(4) 0.969(3) 0.080(5) Uiso 0.58(4) 1 d PD A 2
H33D H 0.1227 -0.4325 0.9237 0.119 Uiso 0.58(4) 1 calc PR A 2
H33E H 0.1213 -0.4070 1.0084 0.119 Uiso 0.58(4) 1 calc PR A 2
H33F H 0.0722 -0.5295 0.9614 0.119 Uiso 0.58(4) 1 calc PR A 2
C34' C 0.258(3) -0.482(3) 1.0661(14) 0.080(5) Uiso 0.58(4) 1 d PD A 2
H34D H 0.3291 -0.4790 1.0782 0.119 Uiso 0.58(4) 1 calc PR A 2
H34E H 0.2012 -0.5565 1.0596 0.119 Uiso 0.58(4) 1 calc PR A 2
H34F H 0.2539 -0.4332 1.1063 0.119 Uiso 0.58(4) 1 calc PR A 2
C35' C 0.273(3) -0.508(3) 0.9319(19) 0.080(5) Uiso 0.58(4) 1 d PD A 2
H35D H 0.2624 -0.4862 0.8866 0.119 Uiso 0.58(4) 1 calc PR A 2
H35E H 0.2268 -0.5867 0.9221 0.119 Uiso 0.58(4) 1 calc PR A 2
H35F H 0.3491 -0.4903 0.9487 0.119 Uiso 0.58(4) 1 calc PR A 2
C36 C 0.526(3) -0.374(3) 0.912(3) 0.084(6) Uiso 0.408(18) 1 d PD B 1
H36A H 0.4952 -0.3438 0.9455 0.127 Uiso 0.408(18) 1 calc PR B 1
H36B H 0.5614 -0.4088 0.9376 0.127 Uiso 0.408(18) 1 calc PR B 1
H36C H 0.4684 -0.4278 0.8689 0.127 Uiso 0.408(18) 1 calc PR B 1
C37 C 0.703(3) -0.216(4) 0.9599(17) 0.084(6) Uiso 0.408(18) 1 d PD B 1
H37A H 0.7643 -0.1559 0.9509 0.127 Uiso 0.408(18) 1 calc PR B 1
H37B H 0.7279 -0.2641 0.9779 0.127 Uiso 0.408(18) 1 calc PR B 1
H37C H 0.6752 -0.1881 0.9970 0.127 Uiso 0.408(18) 1 calc PR B 1
C38 C 0.682(2) -0.288(3) 0.8323(16) 0.084(6) Uiso 0.592(18) 1 d PD B 1
H38A H 0.7276 -0.2161 0.8272 0.127 Uiso 0.592(18) 1 calc PR B 1
H38B H 0.6341 -0.3360 0.7839 0.127 Uiso 0.592(18) 1 calc PR B 1
H38C H 0.7275 -0.3179 0.8519 0.127 Uiso 0.592(18) 1 calc PR B 1
C36' C 0.523(2) -0.3998(14) 0.8433(19) 0.084(6) Uiso 0.592(18) 1 d PD B 2
H36D H 0.5114 -0.4068 0.7902 0.127 Uiso 0.592(18) 1 calc PR B 2
H36E H 0.4555 -0.4162 0.8571 0.127 Uiso 0.592(18) 1 calc PR B 2
H36F H 0.5480 -0.4505 0.8558 0.127 Uiso 0.592(18) 1 calc PR B 2
C37' C 0.625(3) -0.279(3) 0.9699(9) 0.084(6) Uiso 0.592(18) 1 d PD B 2
H37D H 0.5543 -0.3072 0.9805 0.127 Uiso 0.592(18) 1 calc PR B 2
H37E H 0.6727 -0.2050 1.0003 0.127 Uiso 0.592(18) 1 calc PR B 2
H37F H 0.6574 -0.3250 0.9811 0.127 Uiso 0.592(18) 1 calc PR B 2
C38' C 0.723(2) -0.238(4) 0.866(3) 0.084(6) Uiso 0.408(18) 1 d PD B 2
H38D H 0.7120 -0.2404 0.8139 0.127 Uiso 0.408(18) 1 calc PR B 2
H38E H 0.7561 -0.2829 0.8772 0.127 Uiso 0.408(18) 1 calc PR B 2
H38F H 0.7713 -0.1629 0.8958 0.127 Uiso 0.408(18) 1 calc PR B 2
C39 C 0.0393(17) -0.3719(16) 0.4795(12) 0.095(7) Uiso 1 1 d . . .
H39A H -0.0379 -0.4242 0.4678 0.142 Uiso 1 1 calc R . .
H39B H 0.0782 -0.3806 0.5230 0.142 Uiso 1 1 calc R . .
H39C H 0.0680 -0.3844 0.4376 0.142 Uiso 1 1 calc R . .
C40 C -0.005(2) -0.240(2) 0.4243(14) 0.134(10) Uiso 1 1 d . . .
H40A H -0.0825 -0.2916 0.4113 0.201 Uiso 1 1 calc R . .
H40B H 0.0255 -0.2527 0.3834 0.201 Uiso 1 1 calc R . .
H40C H 0.0051 -0.1660 0.4339 0.201 Uiso 1 1 calc R . .
C41 C 0.0088(18) -0.2359(18) 0.5633(12) 0.102(8) Uiso 1 1 d . . .
H41A H -0.0683 -0.2884 0.5515 0.153 Uiso 1 1 calc R . .
H41B H 0.0181 -0.1624 0.5743 0.153 Uiso 1 1 calc R . .
H41C H 0.0480 -0.2452 0.6064 0.153 Uiso 1 1 calc R . .
C42 C 0.2367(19) -0.4678(19) 0.4036(14) 0.118(9) Uiso 1 1 d . . .
H42A H 0.2458 -0.4417 0.4564 0.176 Uiso 1 1 calc R . .
H42B H 0.2014 -0.5471 0.3896 0.176 Uiso 1 1 calc R . .
H42C H 0.1918 -0.4440 0.3753 0.176 Uiso 1 1 calc R . .
C43 C 0.424(2) -0.463(2) 0.4254(17) 0.174(13) Uiso 1 1 d . . .
H43A H 0.4418 -0.4337 0.4790 0.261 Uiso 1 1 calc R . .
H43B H 0.4903 -0.4392 0.4091 0.261 Uiso 1 1 calc R . .
H43C H 0.3839 -0.5420 0.4129 0.261 Uiso 1 1 calc R . .
C44 C 0.326(2) -0.466(2) 0.3107(16) 0.151(11) Uiso 1 1 d . . .
H44A H 0.2900 -0.5449 0.3005 0.227 Uiso 1 1 calc R . .
H44B H 0.3924 -0.4405 0.2940 0.227 Uiso 1 1 calc R . .
H44C H 0.2774 -0.4439 0.2846 0.227 Uiso 1 1 calc R . .
C45 C 0.1108(18) 0.033(2) 0.3265(17) 0.079(5) Uiso 0.546(18) 1 d PD C 1
H45A H 0.1239 0.0380 0.2779 0.118 Uiso 0.546(18) 1 calc PR C 1
H45B H 0.0551 0.0534 0.3332 0.118 Uiso 0.546(18) 1 calc PR C 1
H45C H 0.0863 -0.0416 0.3299 0.118 Uiso 0.546(18) 1 calc PR C 1
C46 C 0.253(3) 0.213(2) 0.357(2) 0.079(5) Uiso 0.546(18) 1 d PD C 1
H46A H 0.2514 0.1929 0.3050 0.118 Uiso 0.546(18) 1 calc PR C 1
H46B H 0.3268 0.2684 0.3851 0.118 Uiso 0.546(18) 1 calc PR C 1
H46C H 0.2032 0.2423 0.3620 0.118 Uiso 0.546(18) 1 calc PR C 1
C47 C 0.207(3) 0.112(3) 0.4686(11) 0.079(5) Uiso 0.546(18) 1 d PD C 1
H47A H 0.1830 0.0396 0.4754 0.118 Uiso 0.546(18) 1 calc PR C 1
H47B H 0.1539 0.1358 0.4772 0.118 Uiso 0.546(18) 1 calc PR C 1
H47C H 0.2774 0.1627 0.5037 0.118 Uiso 0.546(18) 1 calc PR C 1
C45' C 0.1042(19) 0.015(2) 0.381(3) 0.079(5) Uiso 0.454(18) 1 d PD C 2
H45D H 0.0752 -0.0335 0.3311 0.118 Uiso 0.454(18) 1 calc PR C 2
H45E H 0.0550 0.0427 0.3914 0.118 Uiso 0.454(18) 1 calc PR C 2
H45F H 0.1110 -0.0260 0.4167 0.118 Uiso 0.454(18) 1 calc PR C 2
C46' C 0.202(4) 0.173(3) 0.331(2) 0.079(5) Uiso 0.454(18) 1 d PD C 2
H46D H 0.2712 0.2358 0.3344 0.118 Uiso 0.454(18) 1 calc PR C 2
H46E H 0.1500 0.1976 0.3410 0.118 Uiso 0.454(18) 1 calc PR C 2
H46F H 0.1737 0.1247 0.2808 0.118 Uiso 0.454(18) 1 calc PR C 2
C47' C 0.278(3) 0.199(3) 0.4639(14) 0.079(5) Uiso 0.454(18) 1 d PD C 2
H47D H 0.3477 0.2545 0.4609 0.118 Uiso 0.454(18) 1 calc PR C 2
H47E H 0.2898 0.1646 0.5025 0.118 Uiso 0.454(18) 1 calc PR C 2
H47F H 0.2332 0.2320 0.4757 0.118 Uiso 0.454(18) 1 calc PR C 2
C48 C 0.7809(19) -0.099(3) 0.3134(15) 0.082(5) Uiso 0.523(14) 1 d PD D 1
H48A H 0.8273 -0.1332 0.3177 0.123 Uiso 0.523(14) 1 calc PR D 1
H48B H 0.7602 -0.0892 0.3596 0.123 Uiso 0.523(14) 1 calc PR D 1
H48C H 0.8204 -0.0289 0.3035 0.123 Uiso 0.523(14) 1 calc PR D 1
C49 C 0.685(3) -0.210(3) 0.1688(11) 0.082(5) Uiso 0.523(14) 1 d PD D 1
H49A H 0.7265 -0.2495 0.1695 0.123 Uiso 0.523(14) 1 calc PR D 1
H49B H 0.7227 -0.1458 0.1511 0.123 Uiso 0.523(14) 1 calc PR D 1
H49C H 0.6127 -0.2568 0.1358 0.123 Uiso 0.523(14) 1 calc PR D 1
C50 C 0.616(3) -0.268(2) 0.284(2) 0.082(5) Uiso 0.523(14) 1 d PD D 1
H50A H 0.6520 -0.3125 0.2850 0.123 Uiso 0.523(14) 1 calc PR D 1
H50B H 0.5409 -0.3125 0.2549 0.123 Uiso 0.523(14) 1 calc PR D 1
H50C H 0.6182 -0.2371 0.3346 0.123 Uiso 0.523(14) 1 calc PR D 1
C49' C 0.770(3) -0.118(3) 0.212(2) 0.082(5) Uiso 0.477(14) 1 d PD D 2
H49D H 0.8121 -0.1571 0.2099 0.123 Uiso 0.477(14) 1 calc PR D 2
H49E H 0.8182 -0.0429 0.2409 0.123 Uiso 0.477(14) 1 calc PR D 2
H49F H 0.7398 -0.1192 0.1617 0.123 Uiso 0.477(14) 1 calc PR D 2
C48' C 0.706(4) -0.195(4) 0.3252(13) 0.082(5) Uiso 0.477(14) 1 d PD D 2
H48D H 0.7472 -0.2346 0.3219 0.123 Uiso 0.477(14) 1 calc PR D 2
H48E H 0.6399 -0.2373 0.3391 0.123 Uiso 0.477(14) 1 calc PR D 2
H48F H 0.7508 -0.1254 0.3626 0.123 Uiso 0.477(14) 1 calc PR D 2
C50' C 0.604(3) -0.2872(19) 0.1917(19) 0.082(5) Uiso 0.477(14) 1 d PD D 2
H50D H 0.6432 -0.3282 0.1897 0.123 Uiso 0.477(14) 1 calc PR D 2
H50E H 0.5840 -0.2772 0.1428 0.123 Uiso 0.477(14) 1 calc PR D 2
H50F H 0.5376 -0.3270 0.2070 0.123 Uiso 0.477(14) 1 calc PR D 2

loop_
_atom_site_aniso_label
_atom_site_aniso_U_11
_atom_site_aniso_U_22
_atom_site_aniso_U_33
_atom_site_aniso_U_23
_atom_site_aniso_U_13
_atom_site_aniso_U_12
Ag1 0.0430(8) 0.0456(8) 0.0410(8) 0.0084(6) 0.0064(6) 0.0163(6)
Ag2 0.0503(8) 0.0526(8) 0.0384(8) 0.0116(6) 0.0146(6) 0.0300(7)
Ag3 0.0440(8) 0.0441(8) 0.0429(8) 0.0043(6) 0.0091(6) 0.0160(6)
Ag4 0.0497(8) 0.0499(8) 0.0404(8) 0.0149(6) 0.0122(6) 0.0288(7)
Ag5 0.0596(9) 0.0568(9) 0.0417(8) 0.0117(6) 0.0070(7) 0.0262(7)
Ag6 0.0567(9) 0.0626(9) 0.0393(8) 0.0078(7) 0.0133(7) 0.0278(7)
Ag7 0.0911(12) 0.0908(11) 0.0629(10) 0.0405(8) 0.0403(9) 0.0634(10)
Ag8 0.0717(11) 0.0731(10) 0.0469(9) 0.0093(8) 0.0091(8) 0.0220(9)
Ag9 0.0753(11) 0.0730(10) 0.0435(9) 0.0090(7) 0.0124(8) 0.0238(9)
Ag10 0.0982(13) 0.0759(11) 0.0515(10) 0.0176(8) 0.0316(9) 0.0343(10)
Ag11 0.0742(11) 0.0975(12) 0.0524(10) 0.0339(9) 0.0188(8) 0.0330(10)
O1 0.061(9) 0.064(8) 0.060(9) 0.005(6) 0.002(7) 0.018(7)
O2 0.078(9) 0.077(9) 0.039(8) -0.002(6) 0.025(7) 0.015(7)
O3 0.096(11) 0.103(11) 0.054(9) 0.026(8) 0.029(8) 0.051(9)
O4 0.088(11) 0.091(10) 0.080(10) 0.009(8) 0.027(9) 0.040(9)
O5 0.053(8) 0.066(8) 0.048(8) 0.017(6) 0.014(6) 0.004(6)
O6 0.085(10) 0.070(8) 0.030(7) 0.018(6) 0.011(7) 0.010(7)
O7 0.100(12) 0.085(11) 0.106(13) 0.014(9) 0.006(10) 0.040(10)
O8 0.080(10) 0.097(11) 0.104(12) 0.026(9) 0.025(9) 0.047(9)

loop_
_atom_type_symbol
_atom_type_description
_atom_type_scat_dispersion_real
_atom_type_scat_dispersion_imag
_atom_type_scat_source
C C 0.0033 0.0016 'International Tables Vol C Tables 4.2.6.8 and 6.1.1.4'
H H 0.0000 0.0000 'International Tables Vol C Tables 4.2.6.8 and 6.1.1.4'
O O 0.0106 0.0060 'International Tables Vol C Tables 4.2.6.8 and 6.1.1.4'
Ag Ag -0.8971 1.1015 'International Tables Vol C Tables 4.2.6.8 and 6.1.1.4'

loop_
_geom_angle_atom_site_label_1
_geom_angle_atom_site_label_2
_geom_angle_atom_site_label_3
_geom_angle
_geom_angle_site_symmetry_1
_geom_angle_site_symmetry_3
C21 Ag1 C18 167.6(6) . 2_656
C21 Ag1 Ag6 127.9(4) . 2_656
C18 Ag1 Ag6 54.8(5) 2_656 2_656
C21 Ag1 Ag2 83.5(4) . .
C18 Ag1 Ag2 104.7(5) 2_656 .
Ag6 Ag1 Ag2 125.18(6) 2_656 .
C21 Ag1 Ag9 50.6(4) . .
C18 Ag1 Ag9 127.4(5) 2_656 .
Ag6 Ag1 Ag9 78.14(5) 2_656 .
Ag2 Ag1 Ag9 122.39(6) . .
C21 Ag1 Ag6 49.4(4) . .
C18 Ag1 Ag6 143.1(5) 2_656 .
Ag6 Ag1 Ag6 106.89(5) 2_656 .
Ag2 Ag1 Ag6 56.62(4) . .
Ag9 Ag1 Ag6 66.54(5) . .
C21 Ag1 Ag11 140.2(4) . 2_656
C18 Ag1 Ag11 44.8(5) 2_656 2_656
Ag6 Ag1 Ag11 89.15(6) 2_656 2_656
Ag2 Ag1 Ag11 60.66(5) . 2_656
Ag9 Ag1 Ag11 165.89(6) . 2_656
Ag6 Ag1 Ag11 112.33(5) . 2_656
C21 Ag1 Ag9 120.3(4) . 2_656
C18 Ag1 Ag9 72.2(5) 2_656 2_656
Ag6 Ag1 Ag9 65.64(5) 2_656 2_656
Ag2 Ag1 Ag9 59.56(4) . 2_656
Ag9 Ag1 Ag9 111.09(5) . 2_656
Ag6 Ag1 Ag9 70.93(5) . 2_656
Ag11 Ag1 Ag9 57.15(5) 2_656 2_656
C24 Ag2 C27 161.3(6) . .
C24 Ag2 O1 102.4(5) . .
C27 Ag2 O1 93.3(5) . .
C24 Ag2 Ag4 115.5(4) . 2_656
C27 Ag2 Ag4 48.6(4) . 2_656
O1 Ag2 Ag4 108.7(3) . 2_656
C24 Ag2 Ag6 58.5(4) . .
C27 Ag2 Ag6 137.8(4) . .
O1 Ag2 Ag6 71.6(3) . .
Ag4 Ag2 Ag6 173.44(6) 2_656 .
C24 Ag2 Ag7 56.5(4) . 2_656
C27 Ag2 Ag7 108.7(4) . 2_656
O1 Ag2 Ag7 110.0(3) . 2_656
Ag4 Ag2 Ag7 60.12(5) 2_656 2_656
Ag6 Ag2 Ag7 113.44(6) . 2_656
C24 Ag2 Ag1 97.3(4) . .
C27 Ag2 Ag1 86.5(4) . .
O1 Ag2 Ag1 110.0(3) . .
Ag4 Ag2 Ag1 121.05(6) 2_656 .
Ag6 Ag2 Ag1 64.06(5) . .
Ag7 Ag2 Ag1 135.98(6) 2_656 .
C24 Ag2 Ag10 124.6(4) . .
C27 Ag2 Ag10 61.2(4) . .
O1 Ag2 Ag10 45.7(3) . .
Ag4 Ag2 Ag10 63.10(5) 2_656 .
Ag6 Ag2 Ag10 117.23(6) . .
Ag7 Ag2 Ag10 89.33(6) 2_656 .
Ag1 Ag2 Ag10 132.60(6) . .
C24 Ag2 Ag11 105.4(4) . 2_656
C27 Ag2 Ag11 60.1(4) . 2_656
O1 Ag2 Ag11 151.9(3) . 2_656
Ag4 Ag2 Ag11 61.86(5) 2_656 2_656
Ag6 Ag2 Ag11 121.00(6) . 2_656
Ag7 Ag2 Ag11 88.67(6) 2_656 2_656
Ag1 Ag2 Ag11 62.91(5) . 2_656
Ag10 Ag2 Ag11 116.92(6) . 2_656
C24 Ag2 Ag9 48.0(4) . 2_656
C27 Ag2 Ag9 119.6(4) . 2_656
O1 Ag2 Ag9 145.4(3) . 2_656
Ag4 Ag2 Ag9 101.78(6) 2_656 2_656
Ag6 Ag2 Ag9 76.25(5) . 2_656
Ag7 Ag2 Ag9 71.52(6) 2_656 2_656
Ag1 Ag2 Ag9 65.23(5) . 2_656
Ag10 Ag2 Ag9 160.26(6) . 2_656
Ag11 Ag2 Ag9 59.52(5) 2_656 2_656
C12 Ag3 C9 167.7(6) . .
C12 Ag3 Ag5 55.7(4) . .
C9 Ag3 Ag5 125.8(4) . .
C12 Ag3 Ag4 103.8(4) . 2_657
C9 Ag3 Ag4 85.0(4) . 2_657
Ag5 Ag3 Ag4 125.32(6) . 2_657
C12 Ag3 Ag8 128.5(4) . .
C9 Ag3 Ag8 48.6(4) . .
Ag5 Ag3 Ag8 77.90(5) . .
Ag4 Ag3 Ag8 122.07(6) 2_657 .
C12 Ag3 Ag5 142.6(4) . 2_657
C9 Ag3 Ag5 49.5(4) . 2_657
Ag5 Ag3 Ag5 106.48(5) . 2_657
Ag4 Ag3 Ag5 56.83(4) 2_657 2_657
Ag8 Ag3 Ag5 66.04(5) . 2_657
C12 Ag3 Ag10 43.5(4) . 1_556
C9 Ag3 Ag10 142.4(4) . 1_556
Ag5 Ag3 Ag10 89.22(6) . 1_556
Ag4 Ag3 Ag10 61.11(5) 2_657 1_556
Ag8 Ag3 Ag10 165.77(6) . 1_556
Ag5 Ag3 Ag10 112.89(5) 2_657 1_556
C12 Ag3 Ag8 71.7(4) . 2_657
C9 Ag3 Ag8 120.5(4) . 2_657
Ag5 Ag3 Ag8 65.29(5) . 2_657
Ag4 Ag3 Ag8 60.04(4) 2_657 2_657
Ag8 Ag3 Ag8 110.48(5) . 2_657
Ag5 Ag3 Ag8 70.95(5) 2_657 2_657
Ag10 Ag3 Ag8 57.69(5) 1_556 2_657
C15 Ag4 C27 159.0(6) . 2_656
C15 Ag4 O5 103.1(5) . .
C27 Ag4 O5 93.9(5) 2_656 .
C15 Ag4 Ag2 113.9(4) . 2_656
C27 Ag4 Ag2 47.4(4) 2_656 2_656
O5 Ag4 Ag2 109.6(3) . 2_656
C15 Ag4 Ag7 54.7(4) . .
C27 Ag4 Ag7 107.9(4) 2_656 .
O5 Ag4 Ag7 110.4(3) . .
Ag2 Ag4 Ag7 60.45(5) 2_656 .
C15 Ag4 Ag5 60.0(4) . .
C27 Ag4 Ag5 139.1(4) 2_656 .
O5 Ag4 Ag5 70.8(3) . .
Ag2 Ag4 Ag5 173.34(6) 2_656 .
Ag7 Ag4 Ag5 113.01(6) . .
C15 Ag4 Ag3 98.2(4) . 2_657
C27 Ag4 Ag3 87.4(4) 2_656 2_657
O5 Ag4 Ag3 109.5(3) . 2_657
Ag2 Ag4 Ag3 120.75(6) 2_656 2_657
Ag7 Ag4 Ag3 135.79(6) . 2_657
Ag5 Ag4 Ag3 64.39(5) . 2_657
C15 Ag4 Ag11 124.5(4) . .
C27 Ag4 Ag11 60.5(4) 2_656 .
O5 Ag4 Ag11 46.8(3) . .
Ag2 Ag4 Ag11 62.93(5) 2_656 .
Ag7 Ag4 Ag11 89.43(6) . .
Ag5 Ag4 Ag11 117.47(6) . .
Ag3 Ag4 Ag11 132.62(6) 2_657 .
C15 Ag4 Ag10 104.5(4) . 2_656
C27 Ag4 Ag10 60.2(4) 2_656 2_656
O5 Ag4 Ag10 152.2(3) . 2_656
Ag2 Ag4 Ag10 61.69(5) 2_656 2_656
Ag7 Ag4 Ag10 88.73(6) . 2_656
Ag5 Ag4 Ag10 121.15(6) . 2_656
Ag3 Ag4 Ag10 62.79(5) 2_657 2_656
Ag11 Ag4 Ag10 116.63(6) . 2_656
C15 Ag4 Ag8 47.4(4) . .
C27 Ag4 Ag8 119.9(4) 2_656 .
O5 Ag4 Ag8 144.5(3) . .
Ag2 Ag4 Ag8 101.94(6) 2_656 .
Ag7 Ag4 Ag8 71.44(6) . .
Ag5 Ag4 Ag8 76.00(5) . .
Ag3 Ag4 Ag8 65.13(5) 2_657 .
Ag11 Ag4 Ag8 160.25(6) . .
Ag10 Ag4 Ag8 59.72(5) 2_656 .
O6 Ag5 C9 104.3(5) . 2_657
O6 Ag5 C12 114.3(5) . .
C9 Ag5 C12 108.9(5) 2_657 .
O6 Ag5 C15 96.5(5) . .
C9 Ag5 C15 122.1(5) 2_657 .
C12 Ag5 C15 110.3(5) . .
O6 Ag5 Ag3 153.9(3) . .
C9 Ag5 Ag3 98.4(4) 2_657 .
C12 Ag5 Ag3 44.5(4) . .
C15 Ag5 Ag3 81.9(3) . .
O6 Ag5 Ag4 89.4(3) . .
C9 Ag5 Ag4 82.0(4) 2_657 .
C12 Ag5 Ag4 149.2(4) . .
C15 Ag5 Ag4 44.4(4) . .
Ag3 Ag5 Ag4 106.56(6) . .
O6 Ag5 Ag3 132.4(3) . 2_657
C9 Ag5 Ag3 42.5(4) 2_657 2_657
C12 Ag5 Ag3 109.6(3) . 2_657
C15 Ag5 Ag3 84.5(3) . 2_657
Ag3 Ag5 Ag3 73.52(5) . 2_657
Ag4 Ag5 Ag3 58.78(4) . 2_657
O6 Ag5 Ag8 129.5(3) . 2_657
C9 Ag5 Ag8 42.6(4) 2_657 2_657
C12 Ag5 Ag8 67.1(3) . 2_657
C15 Ag5 Ag8 131.9(3) . 2_657
Ag3 Ag5 Ag8 63.03(5) . 2_657
Ag4 Ag5 Ag8 113.68(6) . 2_657
Ag3 Ag5 Ag8 55.58(4) 2_657 2_657
O2 Ag6 C21 106.2(5) . .
O2 Ag6 C18 113.1(5) . .
C21 Ag6 C18 111.0(5) . .
O2 Ag6 C24 96.1(5) . .
C21 Ag6 C24 121.3(5) . .
C18 Ag6 C24 108.3(5) . .
O2 Ag6 Ag1 152.5(3) . 2_656
C21 Ag6 Ag1 98.3(4) . 2_656
C18 Ag6 Ag1 44.3(3) . 2_656
C24 Ag6 Ag1 81.2(3) . 2_656
O2 Ag6 Ag2 90.2(3) . .
C21 Ag6 Ag2 80.2(4) . .
C18 Ag6 Ag2 148.4(4) . .
C24 Ag6 Ag2 45.5(3) . .
Ag1 Ag6 Ag2 106.28(6) 2_656 .
O2 Ag6 Ag1 134.2(3) . .
C21 Ag6 Ag1 40.6(4) . .
C18 Ag6 Ag1 109.4(4) . .
C24 Ag6 Ag1 85.8(3) . .
Ag1 Ag6 Ag1 73.11(5) 2_656 .
Ag2 Ag6 Ag1 59.31(4) . .
C15 Ag7 O4 98.4(5) . .
C15 Ag7 O7 91.7(5) . .
O4 Ag7 O7 137.8(5) . .
C15 Ag7 C24 149.4(5) . 2_656
O4 Ag7 C24 93.0(5) . 2_656
O7 Ag7 C24 98.7(5) . 2_656
C15 Ag7 C25 175.6(5) . 2_656
O4 Ag7 C25 84.0(5) . 2_656
O7 Ag7 C25 89.0(5) . 2_656
C24 Ag7 C25 26.2(4) 2_656 2_656
C15 Ag7 Ag4 45.4(4) . .
O4 Ag7 Ag4 105.0(3) . .
O7 Ag7 Ag4 111.0(4) . .
C24 Ag7 Ag4 104.3(3) 2_656 .
C25 Ag7 Ag4 130.4(3) 2_656 .
C15 Ag7 Ag2 103.8(4) . 2_656
O4 Ag7 Ag2 111.5(4) . 2_656
O7 Ag7 Ag2 105.5(4) . 2_656
C24 Ag7 Ag2 45.7(3) 2_656 2_656
C25 Ag7 Ag2 71.8(3) 2_656 2_656
Ag4 Ag7 Ag2 59.43(4) . 2_656
C9 Ag8 C15 124.9(5) . .
C9 Ag8 O8 116.2(5) . .
C15 Ag8 O8 116.0(5) . .
C9 Ag8 Ag3 44.1(4) . .
C15 Ag8 Ag3 83.8(4) . .
O8 Ag8 Ag3 160.0(4) . .
C9 Ag8 Ag10 124.8(4) . 2_656
C15 Ag8 Ag10 99.4(4) . 2_656
O8 Ag8 Ag10 54.6(4) . 2_656
Ag3 Ag8 Ag10 128.14(7) . 2_656
C9 Ag8 Ag4 138.5(4) . .
C15 Ag8 Ag4 41.8(4) . .
O8 Ag8 Ag4 99.3(3) . .
Ag3 Ag8 Ag4 97.74(6) . .
Ag10 Ag8 Ag4 59.90(5) 2_656 .
C9 Ag8 Ag3 90.3(4) . 2_657
C15 Ag8 Ag3 85.4(4) . 2_657
O8 Ag8 Ag3 112.6(4) . 2_657
Ag3 Ag8 Ag3 69.52(5) . 2_657
Ag10 Ag8 Ag3 59.32(5) 2_656 2_657
Ag4 Ag8 Ag3 54.82(4) . 2_657
C9 Ag8 Ag5 45.1(4) . 2_657
C15 Ag8 Ag5 129.1(4) . 2_657
O8 Ag8 Ag5 106.2(4) . 2_657
Ag3 Ag8 Ag5 58.38(5) . 2_657
Ag10 Ag8 Ag5 82.41(6) 2_656 2_657
Ag4 Ag8 Ag5 106.50(6) . 2_657
Ag3 Ag8 Ag5 51.68(4) 2_657 2_657
C24 Ag9 C21 121.2(5) 2_656 .
C24 Ag9 O3 117.7(5) 2_656 .
C21 Ag9 O3 118.5(5) . .
C24 Ag9 Ag1 82.0(4) 2_656 .
C21 Ag9 Ag1 42.2(4) . .
O3 Ag9 Ag1 160.2(3) . .
C24 Ag9 Ag11 101.0(4) 2_656 .
C21 Ag9 Ag11 124.9(4) . .
O3 Ag9 Ag11 54.3(3) . .
Ag1 Ag9 Ag11 127.86(7) . .
C24 Ag9 Ag2 42.8(4) 2_656 2_656
C21 Ag9 Ag2 136.5(4) . 2_656
O3 Ag9 Ag2 98.9(3) . 2_656
Ag1 Ag9 Ag2 97.54(6) . 2_656
Ag11 Ag9 Ag2 60.08(5) . 2_656
C24 Ag9 Ag1 85.4(4) 2_656 2_656
C21 Ag9 Ag1 88.4(4) . 2_656
O3 Ag9 Ag1 112.6(3) . 2_656
Ag1 Ag9 Ag1 68.91(5) . 2_656
Ag11 Ag9 Ag1 59.64(5) . 2_656
Ag2 Ag9 Ag1 55.22(4) 2_656 2_656
C12 Ag10 O1 154.3(5) 1_554 .
C12 Ag10 C13 27.5(5) 1_554 1_554
O1 Ag10 C13 127.7(5) . 1_554
C12 Ag10 Ag2 148.1(4) 1_554 .
O1 Ag10 Ag2 52.8(3) . .
C13 Ag10 Ag2 166.8(4) 1_554 .
C12 Ag10 Ag8 74.1(4) 1_554 2_656
O1 Ag10 Ag8 126.5(3) . 2_656
C13 Ag10 Ag8 91.1(3) 1_554 2_656
Ag2 Ag10 Ag8 97.85(6) . 2_656
C12 Ag10 Ag4 95.6(4) 1_554 2_656
O1 Ag10 Ag4 107.9(3) . 2_656
C13 Ag10 Ag4 123.1(3) 1_554 2_656
Ag2 Ag10 Ag4 55.21(4) . 2_656
Ag8 Ag10 Ag4 60.38(5) 2_656 2_656
C12 Ag10 Ag3 40.2(4) 1_554 1_554
O1 Ag10 Ag3 157.3(3) . 1_554
C13 Ag10 Ag3 67.2(3) 1_554 1_554
Ag2 Ag10 Ag3 108.39(6) . 1_554
Ag8 Ag10 Ag3 62.99(5) 2_656 1_554
Ag4 Ag10 Ag3 56.10(4) 2_656 1_554
C18 Ag11 O5 154.5(5) . .
C18 Ag11 O3 103.0(5) . .
O5 Ag11 O3 86.0(4) . .
C18 Ag11 C19 29.0(3) . .
O5 Ag11 C19 126.4(4) . .
O3 Ag11 C19 100.4(4) . .
C18 Ag11 Ag4 147.9(4) . .
O5 Ag11 Ag4 52.7(3) . .
O3 Ag11 Ag4 93.1(3) . .
C19 Ag11 Ag4 166.4(3) . .
C18 Ag11 Ag9 74.3(4) . .
O5 Ag11 Ag9 126.4(3) . .
O3 Ag11 Ag9 47.9(3) . .
C19 Ag11 Ag9 92.4(3) . .
Ag4 Ag11 Ag9 97.75(6) . .
C18 Ag11 Ag2 95.4(4) . 2_656
O5 Ag11 Ag2 107.8(3) . 2_656
O3 Ag11 Ag2 94.5(3) . 2_656
C19 Ag11 Ag2 124.4(3) . 2_656
Ag4 Ag11 Ag2 55.20(4) . 2_656
Ag9 Ag11 Ag2 60.40(5) . 2_656
C18 Ag11 Ag1 39.6(4) . 2_656
O5 Ag11 Ag1 157.3(3) . 2_656
O3 Ag11 Ag1 109.9(3) . 2_656
C19 Ag11 Ag1 68.1(3) . 2_656
Ag4 Ag11 Ag1 108.72(6) . 2_656
Ag9 Ag11 Ag1 63.21(5) . 2_656
Ag2 Ag11 Ag1 56.43(4) 2_656 2_656
C1 O1 Ag10 139.5(11) . .
C1 O1 Ag2 123.7(10) . .
Ag10 O1 Ag2 81.5(4) . .
C1 O2 Ag6 115.8(12) . .
C3 O3 Ag9 108.0(13) . .
C3 O3 Ag11 137.3(13) . .
Ag9 O3 Ag11 77.8(4) . .
C3 O4 Ag7 123.2(13) . .
C5 O5 Ag11 136.3(11) . .
C5 O5 Ag4 126.8(12) . .
Ag11 O5 Ag4 80.6(3) . .
C5 O6 Ag5 117.8(12) . .
C7 O7 Ag7 123.4(15) . .
C7 O8 Ag8 105.8(14) . .
O2 C1 O1 128.3(16) . .
O2 C1 C2 114.6(18) . .
O1 C1 C2 116.7(17) . .
O3 C3 O4 129(2) . .
O3 C3 C4 119(2) . .
O4 C3 C4 112(2) . .
O6 C5 O5 124.3(17) . .
O6 C5 C6 117.8(18) . .
O5 C5 C6 117.0(18) . .
O8 C7 O7 130(2) . .
O8 C7 C8 115(2) . .
O7 C7 C8 115(2) . .
C10 C9 Ag3 157.7(14) . .
C10 C9 Ag8 100.6(12) . .
Ag3 C9 Ag8 87.3(6) . .
C10 C9 Ag5 112.2(12) . 2_657
Ag3 C9 Ag5 88.0(6) . 2_657
Ag8 C9 Ag5 92.3(5) . 2_657
C9 C10 C11 175.0(18) . .
C10 C11 C31 106.8(17) . .
C10 C11 C30 110.7(17) . .
C31 C11 C30 109.4(19) . .
C10 C11 C32 107.7(16) . .
C31 C11 C32 113.7(19) . .
C30 C11 C32 108.5(17) . .
C13 C12 Ag3 164.1(14) . .
C13 C12 Ag10 92.9(12) . 1_556
Ag3 C12 Ag10 96.4(6) . 1_556
C13 C12 Ag5 102.7(12) . .
Ag3 C12 Ag5 79.9(5) . .
Ag10 C12 Ag5 134.5(7) 1_556 .
C12 C13 C14 177.2(17) . .
C12 C13 Ag10 59.6(10) . 1_556
C14 C13 Ag10 122.8(9) . 1_556
C34' C14 C34 33(2) . .
C34' C14 C33 98(3) . .
C34 C14 C33 122(3) . .
C34' C14 C33' 112(2) . .
C34 C14 C33' 135(3) . .
C33 C14 C33' 14(4) . .
C34' C14 C35' 111(2) . .
C34 C14 C35' 79(2) . .
C33 C14 C35' 123(3) . .
C33' C14 C35' 115(3) . .
C34' C14 C35 133(3) . .
C34 C14 C35 103(3) . .
C33 C14 C35 103(3) . .
C33' C14 C35 93(3) . .
C35' C14 C35 25(2) . .
C34' C14 C13 103.5(17) . .
C34 C14 C13 110(2) . .
C33 C14 C13 110(3) . .
C33' C14 C13 105(2) . .
C35' C14 C13 109.3(18) . .
C35 C14 C13 108(2) . .
C16 C15 Ag4 168.7(14) . .
C16 C15 Ag8 98.8(12) . .
Ag4 C15 Ag8 90.8(6) . .
C16 C15 Ag7 92.8(11) . .
Ag4 C15 Ag7 79.9(5) . .
Ag8 C15 Ag7 97.0(6) . .
C16 C15 Ag5 108.6(12) . .
Ag4 C15 Ag5 75.6(5) . .
Ag8 C15 Ag5 98.7(5) . .
Ag7 C15 Ag5 151.0(7) . .
C15 C16 C17 177.7(17) . .
C36 C17 C37' 59(2) . .
C36 C17 C38' 145(3) . .
C37' C17 C38' 111(3) . .
C36 C17 C38 129(3) . .
C37' C17 C38 132(2) . .
C38' C17 C38 30(2) . .
C36 C17 C37 101(3) . .
C37' C17 C37 43.1(19) . .
C38' C17 C37 72(3) . .
C38 C17 C37 100(3) . .
C36 C17 C36' 49(2) . .
C37' C17 C36' 105(2) . .
C38' C17 C36' 117(3) . .
C38 C17 C36' 88(2) . .
C37 C17 C36' 141(3) . .
C36 C17 C16 109(2) . .
C37' C17 C16 109.1(17) . .
C38' C17 C16 106(2) . .
C38 C17 C16 109.9(17) . .
C37 C17 C16 105(2) . .
C36' C17 C16 108.5(16) . .
C19 C18 Ag1 164.8(14) . 2_656
C19 C18 Ag11 91.3(11) . .
Ag1 C18 Ag11 95.6(6) 2_656 .
C19 C18 Ag6 104.0(12) . .
Ag1 C18 Ag6 80.9(5) 2_656 .
Ag11 C18 Ag6 133.6(7) . .
C18 C19 C20 177.8(18) . .
C18 C19 Ag11 59.7(10) . .
C20 C19 Ag11 122.0(11) . .
C19 C20 C39 109.3(15) . .
C19 C20 C41 109.3(15) . .
C39 C20 C41 108.6(16) . .
C19 C20 C40 108.4(16) . .
C39 C20 C40 109.0(17) . .
C41 C20 C40 112.1(17) . .
C22 C21 Ag1 160.0(14) . .
C22 C21 Ag9 98.2(12) . .
Ag1 C21 Ag9 87.2(6) . .
C22 C21 Ag6 109.0(12) . .
Ag1 C21 Ag6 90.0(6) . .
Ag9 C21 Ag6 91.5(5) . .
C21 C22 C23 174.8(18) . .
C44 C23 C22 117(2) . .
C44 C23 C43 107(2) . .
C22 C23 C43 110(2) . .
C44 C23 C42 103(2) . .
C22 C23 C42 108.9(17) . .
C43 C23 C42 112(2) . .
C25 C24 Ag2 162.7(13) . .
C25 C24 Ag9 99.3(11) . 2_656
Ag2 C24 Ag9 89.2(5) . 2_656
C25 C24 Ag7 86.5(11) . 2_656
Ag2 C24 Ag7 77.8(5) . 2_656
Ag9 C24 Ag7 94.6(5) 2_656 2_656
C25 C24 Ag6 116.9(12) . .
Ag2 C24 Ag6 76.0(4) . .
Ag9 C24 Ag6 99.7(5) 2_656 .
Ag7 C24 Ag6 149.8(6) 2_656 .
C24 C25 C26 170.5(16) . .
C24 C25 Ag7 67.3(10) . 2_656
C26 C25 Ag7 121.9(9) . 2_656
C45' C26 C47' 117(2) . .
C45' C26 C46' 107(3) . .
C47' C26 C46' 105(2) . .
C45' C26 C47 74(2) . .
C47' C26 C47 46.2(18) . .
C46' C26 C47 135(3) . .
C45' C26 C46 132(2) . .
C47' C26 C46 83(2) . .
C46' C26 C46 27(2) . .
C47 C26 C46 124(2) . .
C45' C26 C45 41.9(18) . .
C47' C26 C45 149(2) . .
C46' C26 C45 71(2) . .
C47 C26 C45 114(2) . .
C46 C26 C45 98(2) . .
C45' C26 C25 111.5(19) . .
C47' C26 C25 107.7(19) . .
C46' C26 C25 107(2) . .
C47 C26 C25 113.9(17) . .
C46 C26 C25 101.4(18) . .
C45 C26 C25 102.4(16) . .
C28 C27 Ag2 139.1(14) . .
C28 C27 Ag4 136.9(13) . 2_656
Ag2 C27 Ag4 84.0(6) . 2_656
C27 C28 C29 178.0(17) . .
C28 C29 C49 112.0(17) . .
C28 C29 C48' 111.4(19) . .
C49 C29 C48' 136(2) . .
C28 C29 C50' 108.8(19) . .
C49 C29 C50' 53.0(19) . .
C48' C29 C50' 107(2) . .
C28 C29 C48 102.5(17) . .
C49 C29 C48 121(2) . .
C48' C29 C48 52.6(19) . .
C50' C29 C48 148(2) . .
C28 C29 C49' 108.4(19) . .
C49 C29 C49' 50.5(18) . .
C48' C29 C49' 118(2) . .
C50' C29 C49' 102(2) . .
C48 C29 C49' 74(2) . .
C28 C29 C50 103.8(17) . .
C49 C29 C50 116(2) . .
C48' C29 C50 47.3(19) . .
C50' C29 C50 66(2) . .
C48 C29 C50 100(2) . .
C49' C29 C50 148(2) . .

loop_
_geom_bond_atom_site_label_1
_geom_bond_atom_site_label_2
_geom_bond_distance
_geom_bond_site_symmetry_2
Ag1 C21 2.046(15) .
Ag1 C18 2.057(14) 2_656
Ag1 Ag6 2.9086(19) 2_656
Ag1 Ag2 3.0042(19) .
Ag1 Ag9 3.043(2) .
Ag1 Ag6 3.142(2) .
Ag1 Ag11 3.210(2) 2_656
Ag1 Ag9 3.321(2) 2_656
Ag2 C24 2.145(15) .
Ag2 C27 2.146(16) .
Ag2 O1 2.503(11) .
Ag2 Ag4 2.8986(18) 2_656
Ag2 Ag6 2.9173(19) .
Ag2 Ag7 2.928(2) 2_656
Ag2 Ag10 3.107(2) .
Ag2 Ag11 3.143(2) 2_656
Ag2 Ag9 3.154(2) 2_656
Ag3 C12 2.075(15) .
Ag3 C9 2.125(16) .
Ag3 Ag5 2.9159(19) .
Ag3 Ag4 2.9841(18) 2_657
Ag3 Ag8 3.048(2) .
Ag3 Ag5 3.146(2) 2_657
Ag3 Ag10 3.198(2) 1_556
Ag3 Ag8 3.312(2) 2_657
Ag4 C15 2.109(16) .
Ag4 C27 2.186(16) 2_656
Ag4 O5 2.509(11) .
Ag4 Ag2 2.8986(18) 2_656
Ag4 Ag7 2.919(2) .
Ag4 Ag5 2.9207(19) .
Ag4 Ag3 2.9841(18) 2_657
Ag4 Ag11 3.113(2) .
Ag4 Ag10 3.148(2) 2_656
Ag4 Ag8 3.163(2) .
Ag5 O6 2.282(11) .
Ag5 C9 2.395(15) 2_657
Ag5 C12 2.447(15) .
Ag5 C15 2.611(16) .
Ag5 Ag3 3.146(2) 2_657
Ag5 Ag8 3.376(2) 2_657
Ag6 O2 2.277(11) .
Ag6 C21 2.384(15) .
Ag6 C18 2.406(16) .
Ag6 C24 2.563(14) .
Ag6 Ag1 2.9086(18) 2_656
Ag7 C15 2.419(15) .
Ag7 O4 2.452(14) .
Ag7 O7 2.469(15) .
Ag7 C24 2.499(14) 2_656
Ag7 C25 2.703(15) 2_656
Ag7 Ag2 2.928(2) 2_656
Ag8 C9 2.287(15) .
Ag8 C15 2.328(15) .
Ag8 O8 2.374(14) .
Ag8 Ag10 3.142(2) 2_656
Ag8 Ag3 3.312(2) 2_657
Ag8 Ag5 3.376(2) 2_657
Ag9 C24 2.343(15) 2_656
Ag9 C21 2.353(15) .
Ag9 O3 2.374(13) .
Ag9 Ag11 3.126(2) .
Ag9 Ag2 3.154(2) 2_656
Ag9 Ag1 3.321(2) 2_656
Ag10 C12 2.213(15) 1_554
Ag10 O1 2.247(13) .
Ag10 C13 2.562(15) 1_554
Ag10 Ag8 3.142(2) 2_656
Ag10 Ag4 3.148(2) 2_656
Ag10 Ag3 3.198(2) 1_554
Ag11 C18 2.272(17) .
Ag11 O5 2.299(11) .
Ag11 O3 2.596(14) .
Ag11 C19 2.631(16) .
Ag11 Ag2 3.143(2) 2_656
Ag11 Ag1 3.210(2) 2_656
O1 C1 1.323(19) .
O2 C1 1.212(18) .
O3 C3 1.21(2) .
O4 C3 1.22(2) .
O5 C5 1.264(19) .
O6 C5 1.23(2) .
O7 C7 1.20(2) .
O8 C7 1.19(2) .
C1 C2 1.54(3) .
C3 C4 1.56(3) .
C5 C6 1.51(3) .
C7 C8 1.57(3) .
C9 C10 1.178(19) .
C9 Ag5 2.395(15) 2_657
C10 C11 1.49(2) .
C11 C31 1.50(3) .
C11 C30 1.53(3) .
C11 C32 1.67(3) .
C12 C13 1.184(18) .
C12 Ag10 2.213(15) 1_556
C13 C14 1.56(2) .
C13 Ag10 2.562(15) 1_556
C14 C34' 1.5350(11) .
C14 C34 1.5349(11) .
C14 C33 1.5350(12) .
C14 C33' 1.5350(12) .
C14 C35' 1.5351(11) .
C14 C35 1.5351(11) .
C15 C16 1.207(19) .
C16 C17 1.54(2) .
C17 C36 1.5350(11) .
C17 C37' 1.5350(11) .
C17 C38' 1.5350(12) .
C17 C38 1.5350(11) .
C17 C37 1.5351(12) .
C17 C36' 1.5351(11) .
C18 C19 1.276(9) .
C18 Ag1 2.057(14) 2_656
C19 C20 1.45(2) .
C20 C39 1.53(2) .
C20 C41 1.53(2) .
C20 C40 1.55(3) .
C21 C22 1.195(18) .
C22 C23 1.49(2) .
C23 C44 1.37(3) .
C23 C43 1.52(3) .
C23 C42 1.56(3) .
C24 C25 1.197(18) .
C24 Ag9 2.343(14) 2_656
C24 Ag7 2.499(14) 2_656
C25 C26 1.53(2) .
C25 Ag7 2.703(15) 2_656
C26 C45' 1.5350(11) .
C26 C47' 1.5350(11) .
C26 C46' 1.5350(11) .
C26 C47 1.5350(11) .
C26 C46 1.5351(11) .
C26 C45 1.5351(11) .
C27 C28 1.205(19) .
C27 Ag4 2.186(16) 2_656
C28 C29 1.52(2) .
C29 C49 1.5349(11) .
C29 C48' 1.5350(11) .
C29 C50' 1.5350(11) .
C29 C48 1.5350(11) .
C29 C49' 1.5351(11) .
C29 C50 1.5351(11) .
